data_1571040
loop_
_publ_author_name
'Xi, Xiao-Juan'
'Li, Yang'
'Lang, Feifan'
'Pang, Jiandong'
'Bu, Xian-He'

_publ_section_title
;
 Reticular synthesis of 8-connected carboxyl hydrogen-bonded organic
 frameworks for white-light-emission.
;
_journal_issue 12
_journal_name_full 'Chemical science'
_journal_page_first 4529
_journal_page_last 4537
_journal_paper_doi 10.1039/d3sc06410g
_journal_volume 15
_journal_year 2024
_chemical_formula_moiety 'C92 H58 O18, 1.5(C16 H16 O4)'
_chemical_formula_sum 'C116 H82 O24'
_chemical_formula_weight 1859.81
_space_group_crystal_system orthorhombic
_space_group_IT_number 62
_space_group_name_Hall '-P 2ac 2n'
_space_group_name_H-M_alt 'P n m a'
_atom_sites_solution_hydrogens mixed
_atom_sites_solution_primary dual
_audit_creation_date 2023-10-27
_audit_creation_method
;
Olex2 1.5
(compiled 2023.08.24 svn.re1ec1418 for OlexSys, GUI svn.r6817)
;
_audit_update_record
;
2023-11-30 deposited with the CCDC.	2024-02-19 downloaded from the CCDC.
;
_cell_angle_alpha 90
_cell_angle_beta 90
_cell_angle_gamma 90
_cell_formula_units_Z 4
_cell_length_a 18.3974(3)
_cell_length_b 26.3784(3)
_cell_length_c 37.7312(4)
_cell_measurement_reflns_used 23187
_cell_measurement_temperature 99.98(10)
_cell_measurement_theta_max 75.0890
_cell_measurement_theta_min 2.1480
_cell_volume 18310.7(4)
_computing_cell_refinement 'CrysAlisPro 1.171.42.93a (Rigaku OD, 2023)'
_computing_data_collection 'CrysAlisPro 1.171.42.93a (Rigaku OD, 2023)'
_computing_data_reduction 'CrysAlisPro 1.171.42.93a (Rigaku OD, 2023)'
_computing_molecular_graphics 'Olex2 1.5 (Dolomanov et al., 2009)'
_computing_publication_material 'Olex2 1.5 (Dolomanov et al., 2009)'
_computing_structure_refinement 'SHELXL 2018/3 (Sheldrick, 2015)'
_computing_structure_solution 'SHELXT  (Sheldrick, 2015)'
_diffrn_ambient_environment N~2~
_diffrn_ambient_temperature 99.98(10)
_diffrn_detector 'Hybrid Pixel Array Detector'
_diffrn_detector_area_resol_mean 10.0000
_diffrn_detector_type HyPix
_diffrn_measured_fraction_theta_full 0.998
_diffrn_measured_fraction_theta_max 0.959
_diffrn_measurement_details
;
List of Runs (angles in degrees, time in seconds):

  # Type    Start    End  Width  t~exp~   \w     \q     \k     \f   Frames
#--------------------------------------------------------------------------
  1  \w     33.00  59.00   0.50    2.97    --  105.14 -61.00-150.00   52
  2  \w     48.00  93.00   0.50    0.74    --   46.05-125.00 -30.00   90
  3  \w     39.00  75.00   0.50    2.97    --  105.14 -61.00 120.00   72
  4  \w     93.00 158.00   0.50    2.97    --  105.14  29.00-102.00  130
  5  \w    108.00 178.00   0.50    2.97    --  105.14  95.00  70.00  140
  6  \w    -18.00  38.00   0.50    0.74    --   46.05 -29.00  96.00  112
  7  \w    -19.00  28.00   0.50    0.74    --  -46.05  19.00 -30.00   94
  8  \w     -7.00  27.00   0.50    0.74    --  -46.05  19.00  60.00   68
  9  \w    -62.00 -34.00   0.50    2.97    -- -104.50  61.00  90.00   56
 10  \w    -66.00 -40.00   0.50    2.97    -- -104.50  61.00-120.00   52
 11  \w    -10.00  15.00   0.50    0.74    --  -46.05  19.00-180.00   50
 12  \w   -101.00 -34.00   0.50    2.97    -- -104.50 125.00 -60.00  134
 13  \w   -168.00 -80.00   0.50    2.97    -- -104.50-120.00-118.00  176
;
_diffrn_measurement_device 'four-circle diffractometer'
_diffrn_measurement_device_type 'XtaLAB Synergy R, HyPix'
_diffrn_measurement_method '\w scans'
_diffrn_orient_matrix_type 'CrysAlisPro convention (1999,Acta A55,543-557)'
_diffrn_orient_matrix_UB_11 0.0750626000
_diffrn_orient_matrix_UB_12 -0.0219598000
_diffrn_orient_matrix_UB_13 -0.0095896000
_diffrn_orient_matrix_UB_21 0.0217827000
_diffrn_orient_matrix_UB_22 0.0012853000
_diffrn_orient_matrix_UB_23 0.0394227000
_diffrn_orient_matrix_UB_31 -0.0298692000
_diffrn_orient_matrix_UB_32 -0.0541158000
_diffrn_orient_matrix_UB_33 0.0047719000
_diffrn_radiation_monochromator mirror
_diffrn_radiation_probe x-ray
_diffrn_radiation_type 'Cu K\a'
_diffrn_radiation_wavelength 1.54184
_diffrn_reflns_av_R_equivalents 0.0264
_diffrn_reflns_av_unetI/netI 0.0259
_diffrn_reflns_Laue_measured_fraction_full 0.998
_diffrn_reflns_Laue_measured_fraction_max 0.959
_diffrn_reflns_limit_h_max 23
_diffrn_reflns_limit_h_min -22
_diffrn_reflns_limit_k_max 15
_diffrn_reflns_limit_k_min -32
_diffrn_reflns_limit_l_max 45
_diffrn_reflns_limit_l_min -47
_diffrn_reflns_number 71805
_diffrn_reflns_point_group_measured_fraction_full 0.998
_diffrn_reflns_point_group_measured_fraction_max 0.959
_diffrn_reflns_theta_full 67.684
_diffrn_reflns_theta_max 76.272
_diffrn_reflns_theta_min 2.044
_diffrn_source 'Rotating-anode X-ray tube'
_diffrn_source_type 'PhotonJet R (Cu) X-ray Source'
_exptl_absorpt_coefficient_mu 0.388
_exptl_absorpt_correction_T_max 1.00000
_exptl_absorpt_correction_T_min 0.82533
_exptl_absorpt_correction_type multi-scan
_exptl_absorpt_process_details
;
CrysAlisPro 1.171.42.93a (Rigaku Oxford Diffraction, 2023)
Empirical absorption correction using spherical harmonics,
implemented in SCALE3 ABSPACK scaling algorithm.
;
_exptl_crystal_colour colourless
_exptl_crystal_colour_primary colourless
_exptl_crystal_density_diffrn 0.675
_exptl_crystal_description block
_exptl_crystal_F_000 3880
_exptl_crystal_size_max 0.3
_exptl_crystal_size_mid 0.2
_exptl_crystal_size_min 0.1
_refine_diff_density_max 0.553
_refine_diff_density_min -0.587
_refine_diff_density_rms 0.078
_refine_ls_extinction_method none
_refine_ls_goodness_of_fit_ref 1.361
_refine_ls_hydrogen_treatment constr
_refine_ls_matrix_type full
_refine_ls_number_parameters 677
_refine_ls_number_reflns 18813
_refine_ls_number_restraints 39
_refine_ls_restrained_S_all 1.390
_refine_ls_R_factor_all 0.1221
_refine_ls_R_factor_gt 0.1085
_refine_ls_shift/su_max 0.001
_refine_ls_shift/su_mean 0.000
_refine_ls_structure_factor_coef Fsqd
_refine_ls_weighting_details 'w=1/[\s^2^(Fo^2^)+(0.2000P)^2^] where P=(Fo^2^+2Fc^2^)/3'
_refine_ls_weighting_scheme calc
_refine_ls_wR_factor_gt 0.3230
_refine_ls_wR_factor_ref 0.3410
_reflns_Friedel_coverage 0.000
_reflns_number_gt 13143
_reflns_number_total 18813
_reflns_threshold_expression 'I > 2\s(I)'
_cod_data_source_file d3sc06410g2.cif
_cod_data_source_block nkm-hof-2
_cod_depositor_comments 'Adding full bibliography for 1571039--1571040.cif.'
_cod_database_code 1571040
_shelx_shelxl_version_number 2018/3
_chemical_oxdiff_formula 'C H O'
_shelx_space_group_comment
;
The symmetry employed for this shelxl refinement is uniquely defined
by the following loop, which should always be used as a source of
symmetry information in preference to the above space-group names.
They are only intended as comments.
;
_shelx_estimated_absorpt_t_max 0.962
_shelx_estimated_absorpt_t_min 0.892
_olex2_refinement_description
;
1. Fixed Uiso
 At 1.2 times of:
  All C(H) groups
 At 1.5 times of:
  All C(H,H,H) groups, All O(H) groups
2. Restrained distances
 C31-C15
 1.395 with sigma of 0.005
 C61_$1-C27
 1.395 with sigma of 0.005
 C59-C53
 1.395 with sigma of 0.01
 C27-C15 \\sim C61-C31_$1 \\sim C31-C61_$1
 with sigma of 0.01
 C59-C53 \\sim C53-C5 \\sim C63-C5 \\sim C65-C63 \\sim C65-C2 \\sim C59-C2
 with sigma of 0.01
3. Uiso/Uaniso restraints and constraints
Uanis(C65) \\sim Ueq: with sigma of 0.01 and sigma for terminal atoms of 0.02
Uanis(C63) \\sim Ueq: with sigma of 0.01 and sigma for terminal atoms of 0.02
Uanis(C2) \\sim Ueq: with sigma of 0.01 and sigma for terminal atoms of 0.02
4. Others
 Fixed Sof: H44A(0.5) H44B(0.5) H44C(0.5) H60A(0.5) H60B(0.5) H60C(0.5)
 H64A(0.5) H64B(0.5) H64C(0.5) C33(0.5) H33A(0.5) H33B(0.5) H33C(0.5) C67(0.5)
 H67A(0.5) H67B(0.5) H67C(0.5)
5.a Riding coordinates:
 C44(H44A,H44B,H44C), C60(H60A,H60B,H60C), C64(H64A,H64B,H64C)
5.b Ternary CH refined with riding coordinates:
 C6(H6), C28(H28)
5.c Aromatic/amide H refined with riding coordinates:
 C18(H18), C24(H24), C30(H30), C32(H32), C46(H46), C48(H48), C54(H54),
 C62(H62), C66(H66), C68(H68), C17(H17), C37(H37), C39(H39), C41(H41), C43(H43),
  C11(H11A), C45(H45), C3(H3), C25(H25), C13(H13), C53(H53), C55(H55), C7(H7A),
 C57(H57), C59(H59), C15(H15), C61(H61), C31(H31), C63(H63), C2(H2), C65(H65)
5.d Tetrahedral OH refined with riding coordinates:
 O8(H8), O11(H11)
5.e Idealised Me refined as rotating group:
 C33(H33A,H33B,H33C), C67(H67A,H67B,H67C)
5.f Idealised tetrahedral OH refined as rotating group:
 O7(H7), O5(H5)
;
_olex2_submission_special_instructions 'No special instructions were received'
_oxdiff_exptl_absorpt_empirical_details
;
Empirical correction (ABSPACK) includes:
- Absorption correction using spherical harmonics
- Frame scaling
;
_oxdiff_exptl_absorpt_empirical_full_max 1.280
_oxdiff_exptl_absorpt_empirical_full_min 0.605

loop_
_space_group_symop_operation_xyz
'x, y, z'
'-x+1/2, -y, z+1/2'
'-x, y+1/2, -z'
'x+1/2, -y+1/2, -z+1/2'
'-x, -y, -z'
'x-1/2, y, -z-1/2'
'x, -y-1/2, z'
'-x-1/2, y-1/2, z-1/2'

loop_
_atom_site_label
_atom_site_type_symbol
_atom_site_fract_x
_atom_site_fract_y
_atom_site_fract_z
_atom_site_U_iso_or_equiv
_atom_site_adp_type
_atom_site_occupancy
_atom_site_site_symmetry_order
_atom_site_calc_flag
_atom_site_refinement_flags_posn
_atom_site_refinement_flags_adp
_atom_site_refinement_flags_occupancy
_atom_site_disorder_assembly
_atom_site_disorder_group
O1 O 0.34346(10) 0.250000 0.41996(4) 0.0528(4) Uani 1 2 d S T P . .
O4 O 0.64418(11) 0.250000 0.44003(5) 0.0605(4) Uani 1 2 d S T P . .
C1 C 0.56944(15) 0.250000 0.43574(6) 0.0523(6) Uani 1 2 d S T P . .
C4 C 0.41731(14) 0.250000 0.42561(6) 0.0483(5) Uani 1 2 d S T P . .
O6 O 0.54238(16) 0.250000 0.30388(7) 0.0934(7) Uani 1 2 d S T P . .
C6 C 0.42300(11) 0.34805(6) 0.42433(4) 0.0528(4) Uani 1 1 d . . . . .
H6 H 0.369090 0.347940 0.420949 0.063 Uiso 1 1 calc R U . . .
C8 C 0.46440(11) 0.37029(6) 0.39310(4) 0.0541(4) Uani 1 1 d . . . . .
C10 C 0.45551(11) 0.29519(6) 0.42816(4) 0.0494(4) Uani 1 1 d . . . . .
C12 C 0.52221(12) 0.37659(7) 0.46212(4) 0.0575(5) Uani 1 1 d . . . . .
C14 C 0.44734(12) 0.37611(6) 0.45741(4) 0.0555(4) Uani 1 1 d . . . . .
C16 C 0.53106(11) 0.29534(6) 0.43317(4) 0.0522(4) Uani 1 1 d . . . . .
C18 C 0.43417(12) 0.38493(7) 0.36118(5) 0.0587(5) Uani 1 1 d . . . . .
H18 H 0.382946 0.384326 0.358038 0.070 Uiso 1 1 calc R U . . .
O8 O 0.70036(13) 0.52894(8) 0.63867(5) 0.1014(6) Uani 1 1 d . . . . .
H8 H 0.720849 0.534395 0.658199 0.152 Uiso 1 1 calc R U . . .
C20 C 0.53975(11) 0.37101(7) 0.39791(4) 0.0554(4) Uani 1 1 d . . . . .
O10 O 0.42153(18) 0.250000 0.30222(8) 0.0991(8) Uani 1 2 d S T P . .
C22 C 0.47980(14) 0.40075(8) 0.33336(5) 0.0646(5) Uani 1 1 d . . . . .
O12 O 0.23758(14) 0.55282(9) 0.62231(6) 0.1102(7) Uani 1 1 d . . . . .
C24 C 0.40118(13) 0.39722(7) 0.48238(5) 0.0614(5) Uani 1 1 d . . . . .
H24 H 0.350036 0.396456 0.478947 0.074 Uiso 1 1 calc R U . . .
C26 C 0.55458(14) 0.40248(8) 0.33841(5) 0.0657(5) Uani 1 1 d . . . . .
C28 C 0.56361(11) 0.34844(7) 0.43312(4) 0.0552(4) Uani 1 1 d . . . . .
H28 H 0.617496 0.348757 0.436590 0.066 Uiso 1 1 calc R U . . .
O14 O 0.73243(15) 0.43721(9) 0.19375(6) 0.1136(7) Uani 1 1 d . . . . .
C30 C 0.58460(13) 0.38769(7) 0.37103(5) 0.0609(5) Uani 1 1 d . . . . .
H30 H 0.635684 0.389157 0.374572 0.073 Uiso 1 1 calc R U . . .
C32 C 0.55185(14) 0.39905(8) 0.49194(5) 0.0653(5) Uani 1 1 d . . . . .
H32 H 0.603092 0.399769 0.495027 0.078 Uiso 1 1 calc R U . . .
C34 C 0.43108(15) 0.41991(8) 0.51302(5) 0.0683(6) Uani 1 1 d . . . . .
O7 O 0.32399(17) 0.41331(10) 0.18073(6) 0.1261(9) Uani 1 1 d . . . . .
H7 H 0.305090 0.425222 0.162254 0.189 Uiso 1 1 calc R U . . .
C36 C 0.50636(15) 0.42077(8) 0.51765(5) 0.0721(6) Uani 1 1 d . . . . .
O2 O 0.64337(16) 0.47183(11) 0.67124(6) 0.1278(9) Uani 1 1 d . . . . .
O9 O 0.74044(16) 0.20749(10) 0.23630(8) 0.1221(8) Uani 1 1 d . . . . .
O5 O 0.18284(19) 0.47727(12) 0.62539(8) 0.1621(15) Uani 1 1 d . . . . .
H5 H 0.173319 0.485242 0.646436 0.243 Uiso 1 1 calc R U . . .
C38 C 0.4797(2) 0.250000 0.28674(10) 0.0811(9) Uani 1 2 d S T P . .
O11 O 0.77325(17) 0.50229(13) 0.22490(7) 0.1365(10) Uani 1 1 d . . . . .
H11 H 0.794780 0.508487 0.205753 0.205 Uiso 1 1 calc R U . . .
C40 C 0.37853(16) 0.44261(9) 0.53882(6) 0.0769(6) Uani 1 1 d . . . . .
C42 C 0.44798(15) 0.41350(9) 0.29833(6) 0.0751(6) Uani 1 1 d . . . . .
C44 C 0.6652(2) 0.250000 0.47667(8) 0.0837(9) Uani 1 2 d S T P . .
H44A H 0.700576 0.277160 0.480778 0.126 Uiso 0.5 1 d R U P A -1
H44B H 0.687216 0.217260 0.482628 0.126 Uiso 0.5 1 d R U P A -1
H44C H 0.622316 0.255580 0.491538 0.126 Uiso 0.5 1 d R U P A -1
C46 C 0.33937(18) 0.51321(10) 0.57449(7) 0.0890(8) Uani 1 1 d . . . . .
H46 H 0.346034 0.547148 0.582267 0.107 Uiso 1 1 calc R U . . .
C48 C 0.38883(16) 0.49153(10) 0.55134(6) 0.0810(7) Uani 1 1 d . . . . .
H48 H 0.430200 0.510327 0.543967 0.097 Uiso 1 1 calc R U . . .
C50 C 0.61489(18) 0.47661(11) 0.61051(7) 0.0890(8) Uani 1 1 d . . . . .
C52 C 0.60376(16) 0.41734(11) 0.30918(6) 0.0821(7) Uani 1 1 d . . . . .
O3 O 0.37708(19) 0.49003(13) 0.18277(8) 0.1573(13) Uani 1 1 d . . . . .
C54 C 0.40206(16) 0.37971(9) 0.28137(6) 0.0777(6) Uani 1 1 d . . . . .
H54 H 0.389226 0.348934 0.292852 0.093 Uiso 1 1 calc R U . . .
C56 C 0.65573(18) 0.49370(12) 0.64206(7) 0.0895(8) Uani 1 1 d . . . . .
C58 C 0.54175(16) 0.44092(10) 0.55054(6) 0.0809(7) Uani 1 1 d . . . . .
C60 C 0.5385(3) 0.250000 0.34152(10) 0.0953(11) Uani 1 2 d S T P . .
H60A H 0.518744 0.217550 0.349697 0.143 Uiso 0.5 1 d R U P B -1
H60B H 0.506824 0.277640 0.349397 0.143 Uiso 0.5 1 d R U P B -1
H60C H 0.587304 0.254810 0.351357 0.143 Uiso 0.5 1 d R U P B -1
C62 C 0.63323(19) 0.49455(10) 0.57751(7) 0.0892(8) Uani 1 1 d . . . . .
H62 H 0.670325 0.519368 0.575118 0.107 Uiso 1 1 calc R U . . .
C64 C 0.3267(2) 0.250000 0.38324(8) 0.0749(8) Uani 1 2 d S T P . .
H64A H 0.358569 0.273960 0.370899 0.112 Uiso 0.5 1 d R U P C -1
H64B H 0.275929 0.260150 0.379919 0.112 Uiso 0.5 1 d R U P C -1
H64C H 0.333979 0.215890 0.373579 0.112 Uiso 0.5 1 d R U P C -1
C66 C 0.59751(19) 0.47638(10) 0.54759(7) 0.0887(8) Uani 1 1 d . . . . .
H66 H 0.611352 0.488346 0.524825 0.106 Uiso 1 1 calc R U . . .
C68 C 0.31893(19) 0.41525(11) 0.55043(7) 0.0954(9) Uani 1 1 d . . . . .
H68 H 0.311407 0.381737 0.541978 0.114 Uiso 1 1 calc R U . . .
C17 C 0.65018(19) 0.40263(12) 0.25026(7) 0.0958(8) Uani 1 1 d . . . . .
H17 H 0.651837 0.382396 0.229445 0.115 Uiso 1 1 calc R U . . .
C35 C 0.69075(19) 0.44633(14) 0.25261(7) 0.1003(9) Uani 1 1 d . . . . .
C9 C 0.28043(19) 0.48561(12) 0.58627(7) 0.0984(9) Uani 1 1 d . . . . .
C37 C 0.37456(18) 0.38992(11) 0.24803(7) 0.0893(7) Uani 1 1 d . . . . .
H37 H 0.344325 0.365998 0.236332 0.107 Uiso 1 1 calc R U . . .
C19 C 0.7348(2) 0.46313(16) 0.22136(8) 0.1053(10) Uani 1 1 d . . . . .
C39 C 0.46381(18) 0.45991(11) 0.28217(7) 0.0913(8) Uani 1 1 d . . . . .
H39 H 0.493643 0.484087 0.293860 0.110 Uiso 1 1 calc R U . . .
C5 C 0.4867(2) 0.250000 0.24835(11) 0.0996(12) Uani 1 2 d DS T P . .
C41 C 0.60736(18) 0.38869(11) 0.27832(7) 0.0916(8) Uani 1 1 d . . . . .
H41 H 0.579309 0.358546 0.276632 0.110 Uiso 1 1 calc R U . . .
C21 C 0.2314(2) 0.50752(15) 0.61300(8) 0.1135(12) Uani 1 1 d . . . . .
C43 C 0.2705(2) 0.43606(13) 0.57406(8) 0.1065(11) Uani 1 1 d . . . . .
H43 H 0.230153 0.416724 0.582100 0.128 Uiso 1 1 calc R U . . .
C11 C 0.6464(2) 0.45947(14) 0.31179(7) 0.1072(10) Uani 1 1 d . . . . .
H11A H 0.645833 0.478749 0.333052 0.129 Uiso 1 1 calc R U . . .
C45 C 0.5591(2) 0.44187(14) 0.61374(7) 0.1047(10) Uani 1 1 d . . . . .
H45 H 0.545592 0.429765 0.636523 0.126 Uiso 1 1 calc R U . . .
C23 C 0.7393(3) 0.250000 0.25198(16) 0.1100(15) Uani 1 2 d S T P D .
C47 C 0.39186(19) 0.43579(13) 0.23186(8) 0.0984(9) Uani 1 1 d . . . . .
C3 C 0.5226(2) 0.42457(14) 0.58398(7) 0.1024(10) Uani 1 1 d . . . . .
H3 H 0.483872 0.401077 0.586640 0.123 Uiso 1 1 calc R U . . .
C49 C 0.7383(3) 0.250000 0.29131(15) 0.1082(14) Uani 1 2 d S T P . .
C25 C 0.4355(2) 0.47021(12) 0.24901(9) 0.1056(10) Uani 1 1 d . . . . .
H25 H 0.446503 0.501601 0.237876 0.127 Uiso 1 1 calc R U . . .
C51 C 0.3639(2) 0.44823(15) 0.19598(9) 0.1116(11) Uani 1 1 d . . . . .
C13 C 0.6908(2) 0.47476(16) 0.28376(8) 0.1184(12) Uani 1 1 d . . . . .
H13 H 0.720605 0.504026 0.285879 0.142 Uiso 1 1 calc R U . . .
C53 C 0.4265(3) 0.250000 0.22723(12) 0.1126(15) Uani 1 2 d DS T P . .
H53 H 0.380025 0.250000 0.238188 0.135 Uiso 1 2 calc R U P . .
C27 C 0.4394(4) 0.250000 0.53203(13) 0.134(2) Uani 1 2 d DS T P . .
C55 C 0.7392(2) 0.20481(17) 0.30960(12) 0.1229(12) Uani 1 1 d . . . . .
H55 H 0.739153 0.173717 0.296893 0.147 Uiso 1 1 calc R U . . .
O13 O 0.3339(3) 0.29134(12) 0.51050(11) 0.1671(13) Uani 1 1 d . . . . .
C7 C 0.7407(4) 0.250000 0.36495(18) 0.143(2) Uani 1 2 d S T P . .
H7A H 0.741216 0.250000 0.390128 0.171 Uiso 1 2 calc R U P . .
C57 C 0.7403(3) 0.2042(2) 0.34626(13) 0.1411(16) Uani 1 1 d . . . . .
H57 H 0.740671 0.172834 0.358665 0.169 Uiso 1 1 calc R U . . .
C29 C 0.3632(5) 0.250000 0.51771(18) 0.135(2) Uani 1 2 d S T P E .
C59 C 0.4300(4) 0.250000 0.19120(14) 0.157(3) Uani 1 2 d DS T P . .
H59 H 0.386746 0.250000 0.177418 0.189 Uiso 1 2 calc R U P . .
C15 C 0.5723(4) 0.250000 0.5649(2) 0.155(2) Uani 1 2 d DS T P . .
H15 H 0.616525 0.250000 0.577878 0.186 Uiso 1 2 calc R U P . .
C61 C 0.4739(4) 0.29433(16) 0.54004(17) 0.164(2) Uani 1 1 d D . . . .
H61 H 0.450673 0.325557 0.534637 0.196 Uiso 1 1 calc R U . . .
C31 C 0.5401(4) 0.29506(16) 0.5554(2) 0.177(2) Uani 1 1 d D . . . .
H31 H 0.564247 0.326326 0.559652 0.212 Uiso 1 1 calc R U . . .
C63 C 0.5534(4) 0.250000 0.23226(17) 0.177(3) Uani 1 2 d DS TU P . .
H63 H 0.596675 0.250000 0.246009 0.212 Uiso 1 2 calc R U P . .
C2 C 0.4956(4) 0.250000 0.1754(2) 0.192(4) Uani 1 2 d DS TU P . .
H2 H 0.499362 0.250000 0.150269 0.231 Uiso 1 2 calc R U P . .
C65 C 0.5567(5) 0.250000 0.19593(19) 0.214(4) Uani 1 2 d DS TU P . .
H65 H 0.602914 0.250000 0.184714 0.257 Uiso 1 2 calc R U P . .
C33 C 0.7490(5) 0.2058(3) 0.19913(19) 0.112(2) Uani 0.5 1 d . . P D -1
H33A H 0.711109 0.226339 0.187871 0.168 Uiso 0.5 1 calc R U P D -1
H33B H 0.745082 0.170664 0.190961 0.168 Uiso 0.5 1 calc R U P D -1
H33C H 0.796929 0.219312 0.192751 0.168 Uiso 0.5 1 calc R U P D -1
C67 C 0.2594(5) 0.2891(3) 0.4932(2) 0.127(2) Uani 0.5 1 d . . P E -1
H67A H 0.251105 0.255057 0.483657 0.191 Uiso 0.5 1 calc R U P E -1
H67B H 0.257170 0.313925 0.473836 0.191 Uiso 0.5 1 calc R U P E -1
H67C H 0.221978 0.297038 0.510784 0.191 Uiso 0.5 1 calc R U P E -1

loop_
_atom_site_aniso_label
_atom_site_aniso_U_11
_atom_site_aniso_U_22
_atom_site_aniso_U_33
_atom_site_aniso_U_23
_atom_site_aniso_U_13
_atom_site_aniso_U_12
O1 0.0637(10) 0.0578(9) 0.0370(8) 0.000 -0.0009(7) 0.000
O4 0.0639(11) 0.0770(11) 0.0406(8) 0.000 -0.0064(8) 0.000
C1 0.0645(15) 0.0608(13) 0.0316(10) 0.000 -0.0029(10) 0.000
C4 0.0627(14) 0.0545(12) 0.0277(9) 0.000 0.0006(9) 0.000
O6 0.0930(17) 0.128(2) 0.0594(13) 0.000 -0.0030(12) 0.000
C6 0.0743(11) 0.0522(8) 0.0319(7) -0.0039(6) -0.0002(7) 0.0008(8)
C8 0.0800(12) 0.0484(8) 0.0340(7) -0.0020(6) -0.0002(8) -0.0020(8)
C10 0.0692(11) 0.0503(9) 0.0287(7) -0.0013(6) 0.0004(7) -0.0008(7)
C12 0.0866(13) 0.0529(9) 0.0331(8) -0.0036(7) -0.0002(8) -0.0090(9)
C14 0.0833(13) 0.0488(8) 0.0345(8) -0.0032(6) -0.0020(8) -0.0049(8)
C16 0.0699(11) 0.0556(9) 0.0311(7) -0.0006(6) -0.0024(7) -0.0049(8)
C18 0.0815(13) 0.0558(9) 0.0389(8) 0.0007(7) -0.0027(8) -0.0021(9)
O8 0.1239(16) 0.1050(13) 0.0753(11) -0.0206(10) -0.0395(11) 0.0033(12)
C20 0.0801(12) 0.0524(9) 0.0336(7) -0.0032(6) 0.0002(8) -0.0076(8)
O10 0.0983(19) 0.122(2) 0.0772(17) 0.000 0.0008(15) 0.000
C22 0.0951(15) 0.0614(10) 0.0373(8) 0.0060(7) -0.0047(9) 0.0000(10)
O12 0.1280(17) 0.1242(16) 0.0785(12) -0.0467(11) 0.0335(11) -0.0235(13)
C24 0.0871(13) 0.0585(9) 0.0387(8) -0.0052(7) 0.0040(8) -0.0028(9)
C26 0.0908(15) 0.0669(11) 0.0393(9) 0.0058(8) 0.0034(9) -0.0097(10)
C28 0.0726(11) 0.0584(9) 0.0344(8) -0.0029(7) -0.0032(7) -0.0077(8)
O14 0.1423(19) 0.1326(17) 0.0660(11) 0.0178(11) 0.0347(12) -0.0042(14)
C30 0.0811(13) 0.0627(10) 0.0388(8) -0.0019(7) 0.0018(8) -0.0105(9)
C32 0.0904(14) 0.0670(11) 0.0386(9) -0.0050(8) -0.0045(9) -0.0138(10)
C34 0.1026(17) 0.0659(11) 0.0363(9) -0.0098(8) 0.0022(9) -0.0074(11)
O7 0.162(2) 0.1439(19) 0.0729(12) 0.0345(12) -0.0452(14) -0.0131(17)
C36 0.1077(18) 0.0703(12) 0.0382(9) -0.0113(8) 0.0006(10) -0.0159(11)
O2 0.150(2) 0.173(2) 0.0604(11) -0.0142(13) -0.0248(12) -0.0323(17)
O9 0.140(2) 0.1158(18) 0.1109(19) -0.0084(15) 0.0130(15) -0.0183(14)
O5 0.184(3) 0.172(2) 0.130(2) -0.0948(19) 0.093(2) -0.088(2)
C38 0.093(3) 0.081(2) 0.069(2) 0.000 -0.0028(19) 0.000
O11 0.153(2) 0.176(2) 0.0806(14) 0.0161(15) 0.0372(14) -0.054(2)
C40 0.1052(18) 0.0808(13) 0.0449(10) -0.0135(9) 0.0066(11) -0.0131(12)
C42 0.0958(16) 0.0814(14) 0.0482(11) 0.0120(10) -0.0056(10) 0.0007(12)
C44 0.084(2) 0.119(3) 0.0476(15) 0.000 -0.0182(15) 0.000
C46 0.116(2) 0.0884(15) 0.0621(13) -0.0317(11) 0.0212(13) -0.0231(14)
C48 0.1087(19) 0.0845(14) 0.0499(11) -0.0183(10) 0.0154(11) -0.0167(13)
C50 0.111(2) 0.0962(17) 0.0594(13) -0.0231(12) -0.0141(13) 0.0030(15)
C52 0.0995(18) 0.0977(16) 0.0490(11) 0.0098(11) 0.0038(11) -0.0112(14)
O3 0.173(3) 0.186(3) 0.1121(18) 0.0917(19) -0.0663(18) -0.060(2)
C54 0.1053(18) 0.0790(13) 0.0489(11) 0.0134(10) -0.0091(11) 0.0007(12)
C56 0.105(2) 0.1049(18) 0.0588(13) -0.0195(13) -0.0154(13) 0.0054(17)
C58 0.1110(19) 0.0857(15) 0.0459(11) -0.0136(10) -0.0103(11) -0.0105(13)
C60 0.125(3) 0.100(3) 0.0607(19) 0.000 -0.002(2) 0.000
C62 0.118(2) 0.0841(15) 0.0652(14) -0.0110(11) -0.0246(14) -0.0047(14)
C64 0.080(2) 0.096(2) 0.0485(14) 0.000 -0.0127(14) 0.000
C66 0.127(2) 0.0804(15) 0.0588(13) -0.0085(11) -0.0196(13) -0.0100(14)
C68 0.132(2) 0.0929(16) 0.0615(13) -0.0282(12) 0.0247(14) -0.0318(16)
C17 0.124(2) 0.1012(18) 0.0623(14) 0.0111(13) 0.0237(14) 0.0002(17)
C35 0.112(2) 0.131(2) 0.0581(14) 0.0194(14) 0.0163(14) -0.0146(18)
C9 0.120(2) 0.113(2) 0.0620(14) -0.0365(14) 0.0246(14) -0.0243(17)
C37 0.115(2) 0.0941(16) 0.0590(13) 0.0164(12) -0.0208(13) -0.0015(15)
C19 0.118(2) 0.136(3) 0.0615(16) 0.0193(16) 0.0176(15) -0.014(2)
C39 0.118(2) 0.0910(16) 0.0651(14) 0.0237(12) -0.0129(14) -0.0099(15)
C5 0.094(3) 0.134(4) 0.071(2) 0.000 -0.003(2) 0.000
C41 0.122(2) 0.0917(16) 0.0613(13) 0.0124(12) 0.0204(14) -0.0023(15)
C21 0.127(3) 0.137(3) 0.0767(18) -0.0528(18) 0.0346(17) -0.039(2)
C43 0.126(2) 0.119(2) 0.0746(16) -0.0421(16) 0.0341(16) -0.0471(19)
C11 0.131(3) 0.136(2) 0.0542(13) 0.0067(15) 0.0145(14) -0.043(2)
C45 0.126(2) 0.140(3) 0.0477(12) -0.0131(14) -0.0066(13) -0.016(2)
C23 0.093(3) 0.118(4) 0.119(4) 0.000 0.016(3) 0.000
C47 0.117(2) 0.114(2) 0.0640(14) 0.0289(14) -0.0215(14) -0.0104(17)
C3 0.125(2) 0.131(2) 0.0512(12) -0.0098(14) -0.0070(14) -0.0279(19)
C49 0.094(3) 0.122(3) 0.108(3) 0.000 0.032(3) 0.000
C25 0.135(3) 0.0982(18) 0.0833(18) 0.0404(16) -0.0206(18) -0.0130(18)
C51 0.126(3) 0.132(3) 0.0766(17) 0.0471(18) -0.0271(18) -0.019(2)
C13 0.131(3) 0.159(3) 0.0657(16) 0.0101(18) 0.0162(17) -0.056(2)
C53 0.102(3) 0.155(4) 0.081(3) 0.000 -0.016(2) 0.000
C27 0.192(7) 0.141(5) 0.068(3) 0.000 -0.015(3) 0.000
C55 0.109(2) 0.141(3) 0.118(3) 0.001(2) 0.034(2) -0.018(2)
O13 0.207(4) 0.117(2) 0.177(3) 0.011(2) -0.010(3) 0.005(2)
C7 0.132(5) 0.197(7) 0.099(4) 0.000 0.057(3) 0.000
C57 0.137(3) 0.171(4) 0.116(3) 0.020(3) 0.044(3) -0.027(3)
C29 0.187(7) 0.106(4) 0.110(4) 0.000 0.019(4) 0.000
C59 0.118(4) 0.265(9) 0.089(4) 0.000 -0.022(3) 0.000
C15 0.162(6) 0.158(6) 0.146(6) 0.000 -0.017(5) 0.000
C61 0.207(6) 0.120(3) 0.164(5) 0.033(3) -0.032(4) -0.020(3)
C31 0.204(6) 0.134(4) 0.192(6) 0.007(4) -0.055(5) 0.000(4)
C63 0.137(5) 0.303(8) 0.090(4) 0.000 0.002(4) 0.000
C2 0.194(7) 0.282(8) 0.101(4) 0.000 -0.011(5) 0.000
C65 0.160(6) 0.362(10) 0.119(5) 0.000 0.012(5) 0.000
C33 0.134(6) 0.112(5) 0.089(4) 0.004(3) 0.000(4) -0.008(4)
C67 0.134(6) 0.135(6) 0.113(6) -0.002(5) 0.001(5) 0.003(5)

loop_
_atom_type_symbol
_atom_type_description
_atom_type_scat_dispersion_real
_atom_type_scat_dispersion_imag
_atom_type_scat_source
C C 0.0181 0.0091 'International Tables Vol C Tables 4.2.6.8 and 6.1.1.4'
H H 0.0000 0.0000 'International Tables Vol C Tables 4.2.6.8 and 6.1.1.4'
O O 0.0492 0.0322 'International Tables Vol C Tables 4.2.6.8 and 6.1.1.4'

loop_
_geom_angle_atom_site_label_1
_geom_angle_atom_site_label_2
_geom_angle_atom_site_label_3
_geom_angle
_geom_angle_site_symmetry_1
_geom_angle_site_symmetry_3
_geom_angle_publ_flag
C4 O1 C64 111.5(2) . . ?
C1 O4 C44 112.4(2) . . ?
O4 C1 C16 120.79(12) . 7_565 ?
O4 C1 C16 120.79(12) . . ?
C16 C1 C16 118.4(2) . 7_565 ?
O1 C4 C10 120.75(12) . . ?
O1 C4 C10 120.75(12) . 7_565 ?
C10 C4 C10 118.5(2) . 7_565 ?
C38 O6 C60 116.4(3) . . ?
C8 C6 H6 113.5 . . ?
C8 C6 C10 103.29(14) . . ?
C10 C6 H6 113.5 . . ?
C14 C6 H6 113.5 . . ?
C14 C6 C8 107.52(15) . . ?
C14 C6 C10 104.61(14) . . ?
C18 C8 C6 125.56(19) . . ?
C18 C8 C20 120.57(17) . . ?
C20 C8 C6 113.65(15) . . ?
C4 C10 C6 125.50(18) . . ?
C4 C10 C16 120.91(16) . . ?
C16 C10 C6 113.53(15) . . ?
C14 C12 C28 113.51(15) . . ?
C32 C12 C14 119.92(19) . . ?
C32 C12 C28 126.5(2) . . ?
C12 C14 C6 113.70(16) . . ?
C24 C14 C6 125.03(19) . . ?
C24 C14 C12 121.16(17) . . ?
C1 C16 C10 120.64(17) . . ?
C1 C16 C28 126.20(19) . . ?
C10 C16 C28 113.07(16) . . ?
C8 C18 H18 120.2 . . ?
C8 C18 C22 119.5(2) . . ?
C22 C18 H18 120.2 . . ?
C56 O8 H8 109.5 . . ?
C8 C20 C28 113.22(16) . . ?
C30 C20 C8 120.12(17) . . ?
C30 C20 C28 126.49(19) . . ?
C18 C22 C42 119.7(2) . . ?
C26 C22 C18 119.88(17) . . ?
C26 C22 C42 120.33(19) . . ?
C14 C24 H24 120.4 . . ?
C14 C24 C34 119.2(2) . . ?
C34 C24 H24 120.4 . . ?
C22 C26 C30 120.02(18) . . ?
C22 C26 C52 120.80(19) . . ?
C30 C26 C52 119.1(2) . . ?
C12 C28 H28 113.4 . . ?
C16 C28 C12 104.51(15) . . ?
C16 C28 H28 113.4 . . ?
C20 C28 C12 106.97(16) . . ?
C20 C28 C16 104.33(14) . . ?
C20 C28 H28 113.4 . . ?
C20 C30 C26 119.8(2) . . ?
C20 C30 H30 120.1 . . ?
C26 C30 H30 120.1 . . ?
C12 C32 H32 119.9 . . ?
C12 C32 C36 120.1(2) . . ?
C36 C32 H32 119.9 . . ?
C24 C34 C40 116.7(2) . . ?
C36 C34 C24 119.7(2) . . ?
C36 C34 C40 123.56(18) . . ?
C51 O7 H7 109.5 . . ?
C32 C36 C58 117.3(2) . . ?
C34 C36 C32 119.91(18) . . ?
C34 C36 C58 122.7(2) . . ?
C23 O9 C33 119.5(4) . . ?
C21 O5 H5 109.5 . . ?
O6 C38 C5 114.2(4) . . ?
O10 C38 O6 122.1(4) . . ?
O10 C38 C5 123.7(4) . . ?
C19 O11 H11 109.5 . . ?
C48 C40 C34 120.3(2) . . ?
C68 C40 C34 120.6(2) . . ?
C68 C40 C48 119.1(2) . . ?
C54 C42 C22 120.4(2) . . ?
C54 C42 C39 119.3(2) . . ?
C39 C42 C22 120.3(2) . . ?
O4 C44 H44A 109.4 . . ?
O4 C44 H44B 109.4 . . ?
O4 C44 H44C 109.5 . . ?
H44A C44 H44B 109.5 . . ?
H44A C44 H44C 109.5 . . ?
H44B C44 H44C 109.5 . . ?
C48 C46 H46 119.9 . . ?
C9 C46 H46 119.9 . . ?
C9 C46 C48 120.1(2) . . ?
C40 C48 H48 119.7 . . ?
C46 C48 C40 120.6(2) . . ?
C46 C48 H48 119.7 . . ?
C62 C50 C56 120.0(3) . . ?
C62 C50 C45 119.4(2) . . ?
C45 C50 C56 120.6(3) . . ?
C41 C52 C26 120.6(2) . . ?
C11 C52 C26 120.9(2) . . ?
C11 C52 C41 118.5(2) . . ?
C42 C54 H54 119.4 . . ?
C37 C54 C42 121.2(2) . . ?
C37 C54 H54 119.4 . . ?
O8 C56 O2 123.2(3) . . ?
O8 C56 C50 118.7(3) . . ?
O2 C56 C50 118.1(3) . . ?
C66 C58 C36 119.5(2) . . ?
C3 C58 C36 122.4(2) . . ?
C3 C58 C66 118.1(2) . . ?
O6 C60 H60A 109.5 . . ?
O6 C60 H60B 109.4 . . ?
O6 C60 H60C 109.4 . . ?
H60A C60 H60B 109.5 . . ?
H60A C60 H60C 109.5 . . ?
H60B C60 H60C 109.5 . . ?
C50 C62 H62 120.0 . . ?
C50 C62 C66 120.0(3) . . ?
C66 C62 H62 120.0 . . ?
O1 C64 H64A 109.5 . . ?
O1 C64 H64B 109.4 . . ?
O1 C64 H64C 109.5 . . ?
H64A C64 H64B 109.5 . . ?
H64A C64 H64C 109.5 . . ?
H64B C64 H64C 109.5 . . ?
C58 C66 H66 119.5 . . ?
C62 C66 C58 121.0(3) . . ?
C62 C66 H66 119.5 . . ?
C40 C68 H68 119.6 . . ?
C43 C68 C40 120.7(2) . . ?
C43 C68 H68 119.6 . . ?
C35 C17 H17 120.4 . . ?
C41 C17 H17 120.4 . . ?
C41 C17 C35 119.1(3) . . ?
C17 C35 C19 119.4(3) . . ?
C17 C35 C13 120.4(3) . . ?
C13 C35 C19 120.3(3) . . ?
C46 C9 C21 119.7(3) . . ?
C46 C9 C43 119.3(3) . . ?
C43 C9 C21 120.9(3) . . ?
C54 C37 H37 120.5 . . ?
C54 C37 C47 119.0(3) . . ?
C47 C37 H37 120.5 . . ?
O14 C19 O11 124.0(3) . . ?
O14 C19 C35 118.4(3) . . ?
O11 C19 C35 117.6(3) . . ?
C42 C39 H39 120.4 . . ?
C25 C39 C42 119.2(3) . . ?
C25 C39 H39 120.4 . . ?
C53 C5 C38 120.7(4) . . ?
C53 C5 C63 117.9(5) . . ?
C63 C5 C38 121.4(4) . . ?
C52 C41 H41 119.0 . . ?
C17 C41 C52 121.9(3) . . ?
C17 C41 H41 119.0 . . ?
O12 C21 O5 123.7(3) . . ?
O12 C21 C9 120.8(3) . . ?
O5 C21 C9 115.5(3) . . ?
C68 C43 C9 120.1(3) . . ?
C68 C43 H43 119.9 . . ?
C9 C43 H43 119.9 . . ?
C52 C11 H11A 119.4 . . ?
C52 C11 C13 121.2(3) . . ?
C13 C11 H11A 119.4 . . ?
C50 C45 H45 119.8 . . ?
C50 C45 C3 120.4(3) . . ?
C3 C45 H45 119.8 . . ?
O9 C23 O9 124.3(6) . 7_565 ?
O9 C23 C49 117.8(3) 7_565 . ?
O9 C23 C49 117.8(3) . . ?
C37 C47 C51 120.8(3) . . ?
C25 C47 C37 120.1(2) . . ?
C25 C47 C51 119.1(3) . . ?
C58 C3 C45 121.0(3) . . ?
C58 C3 H3 119.5 . . ?
C45 C3 H3 119.5 . . ?
C55 C49 C23 120.1(3) . . ?
C55 C49 C23 120.1(3) 7_565 . ?
C55 C49 C55 119.9(6) 7_565 . ?
C39 C25 H25 119.5 . . ?
C47 C25 C39 121.1(3) . . ?
C47 C25 H25 119.5 . . ?
O7 C51 C47 116.1(3) . . ?
O3 C51 O7 124.1(3) . . ?
O3 C51 C47 119.8(3) . . ?
C35 C13 C11 118.8(3) . . ?
C35 C13 H13 120.6 . . ?
C11 C13 H13 120.6 . . ?
C5 C53 H53 118.5 . . ?
C59 C53 C5 123.1(5) . . ?
C59 C53 H53 118.5 . . ?
C61 C27 C29 120.9(3) 7_565 . ?
C61 C27 C29 120.9(3) . . ?
C61 C27 C61 118.0(6) . 7_565 ?
C49 C55 H55 119.6 . . ?
C49 C55 C57 120.8(5) . . ?
C57 C55 H55 119.6 . . ?
C29 O13 C67 116.8(6) . . ?
C57 C7 H7A 120.3 . . ?
C57 C7 H7A 120.3 7_565 . ?
C57 C7 C57 119.5(6) . 7_565 ?
C55 C57 C7 119.6(5) . . ?
C55 C57 H57 120.2 . . ?
C7 C57 H57 120.2 . . ?
O13 C29 C27 118.9(4) 7_565 . ?
O13 C29 C27 118.9(4) . . ?
O13 C29 O13 122.0(8) 7_565 . ?
C53 C59 H59 120.5 . . ?
C2 C59 C53 119.0(6) . . ?
C2 C59 H59 120.5 . . ?
C31 C15 H15 120.2 . . ?
C31 C15 H15 120.2 7_565 . ?
C31 C15 C31 119.7(6) 7_565 . ?
C27 C61 H61 119.1 . . ?
C31 C61 C27 121.8(5) . . ?
C31 C61 H61 119.1 . . ?
C15 C31 H31 120.4 . . ?
C61 C31 C15 119.2(5) . . ?
C61 C31 H31 120.4 . . ?
C5 C63 H63 120.6 . . ?
C5 C63 C65 118.8(7) . . ?
C65 C63 H63 120.6 . . ?
C59 C2 H2 120.5 . . ?
C59 C2 C65 119.1(7) . . ?
C65 C2 H2 120.5 . . ?
C63 C65 H65 118.9 . . ?
C2 C65 C63 122.1(8) . . ?
C2 C65 H65 118.9 . . ?
O9 C33 H33A 109.5 . . ?
O9 C33 H33B 109.5 . . ?
O9 C33 H33C 109.5 . . ?
H33A C33 H33B 109.5 . . ?
H33A C33 H33C 109.5 . . ?
H33B C33 H33C 109.5 . . ?
O13 C67 H67A 109.5 . . ?
O13 C67 H67B 109.5 . . ?
O13 C67 H67C 109.5 . . ?
H67A C67 H67B 109.5 . . ?
H67A C67 H67C 109.5 . . ?
H67B C67 H67C 109.5 . . ?

loop_
_geom_bond_atom_site_label_1
_geom_bond_atom_site_label_2
_geom_bond_distance
_geom_bond_site_symmetry_2
_geom_bond_publ_flag
O1 C4 1.375(3) . ?
O1 C64 1.419(3) . ?
O4 C1 1.385(3) . ?
O4 C44 1.435(3) . ?
C1 C16 1.392(2) 7_565 ?
C1 C16 1.392(2) . ?
C4 C10 1.387(2) . ?
C4 C10 1.387(2) 7_565 ?
O6 C38 1.322(5) . ?
O6 C60 1.422(5) . ?
C6 H6 1.0000 . ?
C6 C8 1.521(2) . ?
C6 C10 1.524(2) . ?
C6 C14 1.519(2) . ?
C8 C18 1.381(3) . ?
C8 C20 1.398(3) . ?
C10 C16 1.403(3) . ?
C12 C14 1.389(3) . ?
C12 C28 1.526(3) . ?
C12 C32 1.384(3) . ?
C14 C24 1.385(3) . ?
C16 C28 1.523(3) . ?
C18 H18 0.9500 . ?
C18 C22 1.407(3) . ?
O8 H8 0.8400 . ?
O8 C56 1.247(4) . ?
C20 C28 1.521(2) . ?
C20 C30 1.380(3) . ?
O10 C38 1.220(5) . ?
C22 C26 1.390(3) . ?
C22 C42 1.484(3) . ?
O12 C21 1.251(4) . ?
C24 H24 0.9500 . ?
C24 C34 1.413(3) . ?
C26 C30 1.404(3) . ?
C26 C52 1.480(3) . ?
C28 H28 1.0000 . ?
O14 C19 1.247(4) . ?
C30 H30 0.9500 . ?
C32 H32 0.9500 . ?
C32 C36 1.403(3) . ?
C34 C36 1.396(4) . ?
C34 C40 1.497(3) . ?
O7 H7 0.8400 . ?
O7 C51 1.310(4) . ?
C36 C58 1.499(3) . ?
O2 C56 1.264(4) . ?
O9 C23 1.268(4) . ?
O9 C33 1.412(8) . ?
O5 H5 0.8400 . ?
O5 C21 1.285(4) . ?
C38 C5 1.454(6) . ?
O11 H11 0.8400 . ?
O11 C19 1.259(5) . ?
C40 C48 1.387(3) . ?
C40 C68 1.384(4) . ?
C42 C54 1.385(4) . ?
C42 C39 1.398(4) . ?
C44 H44A 0.9798 . ?
C44 H44B 0.9798 . ?
C44 H44C 0.9798 . ?
C46 H46 0.9500 . ?
C46 C48 1.385(4) . ?
C46 C9 1.380(4) . ?
C48 H48 0.9500 . ?
C50 C56 1.478(4) . ?
C50 C62 1.374(4) . ?
C50 C45 1.382(5) . ?
C52 C41 1.390(4) . ?
C52 C11 1.364(4) . ?
O3 C51 1.234(4) . ?
C54 H54 0.9500 . ?
C54 C37 1.382(3) . ?
C58 C66 1.393(4) . ?
C58 C3 1.379(4) . ?
C60 H60A 0.9799 . ?
C60 H60B 0.9797 . ?
C60 H60C 0.9796 . ?
C62 H62 0.9500 . ?
C62 C66 1.391(3) . ?
C64 H64A 0.9797 . ?
C64 H64B 0.9799 . ?
C64 H64C 0.9800 . ?
C66 H66 0.9500 . ?
C68 H68 0.9500 . ?
C68 C43 1.375(4) . ?
C17 H17 0.9500 . ?
C17 C35 1.376(5) . ?
C17 C41 1.370(4) . ?
C35 C19 1.498(4) . ?
C35 C13 1.394(5) . ?
C9 C21 1.472(4) . ?
C9 C43 1.398(4) . ?
C37 H37 0.9500 . ?
C37 C47 1.392(4) . ?
C39 H39 0.9500 . ?
C39 C25 1.382(4) . ?
C5 C53 1.364(5) . ?
C5 C63 1.370(6) . ?
C41 H41 0.9500 . ?
C43 H43 0.9500 . ?
C11 H11A 0.9500 . ?
C11 C13 1.396(4) . ?
C45 H45 0.9500 . ?
C45 C3 1.385(4) . ?
C23 C49 1.484(8) . ?
C47 C25 1.374(5) . ?
C47 C51 1.485(4) . ?
C3 H3 0.9500 . ?
C49 C55 1.378(5) 7_565 ?
C49 C55 1.378(5) . ?
C25 H25 0.9500 . ?
C13 H13 0.9500 . ?
C53 H53 0.9500 . ?
C53 C59 1.361(5) . ?
C27 C29 1.502(10) . ?
C27 C61 1.365(4) 7_565 ?
C27 C61 1.365(4) . ?
C55 H55 0.9500 . ?
C55 C57 1.383(6) . ?
O13 C29 1.247(5) . ?
O13 C67 1.519(10) . ?
C7 H7A 0.9500 . ?
C7 C57 1.400(6) . ?
C7 C57 1.400(6) 7_565 ?
C57 H57 0.9500 . ?
C59 H59 0.9500 . ?
C59 C2 1.347(6) . ?
C15 H15 0.9500 . ?
C15 C31 1.375(4) 7_565 ?
C15 C31 1.375(4) . ?
C61 H61 0.9500 . ?
C61 C31 1.350(8) . ?
C31 H31 0.9500 . ?
C63 H63 0.9500 . ?
C63 C65 1.372(6) . ?
C2 H2 0.9500 . ?
C2 C65 1.365(7) . ?
C65 H65 0.9500 . ?
C33 H33A 0.9800 . ?
C33 H33B 0.9800 . ?
C33 H33C 0.9800 . ?
C67 H67A 0.9800 . ?
C67 H67B 0.9800 . ?
C67 H67C 0.9800 . ?

loop_
_geom_torsion_atom_site_label_1
_geom_torsion_atom_site_label_2
_geom_torsion_atom_site_label_3
_geom_torsion_atom_site_label_4
_geom_torsion
_geom_torsion_site_symmetry_1
_geom_torsion_site_symmetry_2
_geom_torsion_site_symmetry_3
_geom_torsion_site_symmetry_4
_geom_torsion_publ_flag
O1 C4 C10 C6 -1.5(3) . . . . ?
O1 C4 C10 C16 -178.62(16) . . . . ?
O4 C1 C16 C10 178.82(17) . . . . ?
O4 C1 C16 C28 2.6(3) . . . . ?
C1 C16 C28 C12 -127.3(2) . . . . ?
C1 C16 C28 C20 120.5(2) . . . . ?
C4 C10 C16 C1 -0.1(3) . . . . ?
C4 C10 C16 C28 176.60(16) . . . . ?
O6 C38 C5 C53 180.000(1) . . . . ?
O6 C38 C5 C63 0.000(1) . . . . ?
C6 C8 C18 C22 -174.34(17) . . . . ?
C6 C8 C20 C28 1.1(2) . . . . ?
C6 C8 C20 C30 176.61(16) . . . . ?
C6 C10 C16 C1 -177.48(16) . . . . ?
C6 C10 C16 C28 -0.79(19) . . . . ?
C6 C14 C24 C34 176.51(17) . . . . ?
C8 C6 C10 C4 -120.16(19) . . . . ?
C8 C6 C10 C16 57.10(17) . . . . ?
C8 C6 C14 C12 -53.3(2) . . . . ?
C8 C6 C14 C24 130.39(19) . . . . ?
C8 C18 C22 C26 -1.3(3) . . . . ?
C8 C18 C22 C42 176.27(18) . . . . ?
C8 C20 C28 C12 -54.51(19) . . . . ?
C8 C20 C28 C16 55.87(19) . . . . ?
C8 C20 C30 C26 -1.9(3) . . . . ?
C10 C4 C10 C6 177.14(11) 7_565 . . . ?
C10 C4 C10 C16 0.1(3) 7_565 . . . ?
C10 C6 C8 C18 117.26(19) . . . . ?
C10 C6 C8 C20 -57.33(18) . . . . ?
C10 C6 C14 C12 56.09(19) . . . . ?
C10 C6 C14 C24 -120.25(19) . . . . ?
C10 C16 C28 C12 56.24(18) . . . . ?
C10 C16 C28 C20 -55.92(19) . . . . ?
C12 C14 C24 C34 0.4(3) . . . . ?
C12 C32 C36 C34 -0.3(3) . . . . ?
C12 C32 C36 C58 175.5(2) . . . . ?
C14 C6 C8 C18 -132.47(19) . . . . ?
C14 C6 C8 C20 52.9(2) . . . . ?
C14 C6 C10 C4 127.43(19) . . . . ?
C14 C6 C10 C16 -55.31(18) . . . . ?
C14 C12 C28 C16 -55.87(19) . . . . ?
C14 C12 C28 C20 54.4(2) . . . . ?
C14 C12 C32 C36 0.8(3) . . . . ?
C14 C24 C34 C36 0.1(3) . . . . ?
C14 C24 C34 C40 179.31(18) . . . . ?
C16 C1 C16 C10 0.1(3) 7_565 . . . ?
C16 C1 C16 C28 -176.12(12) 7_565 . . . ?
C18 C8 C20 C28 -173.84(16) . . . . ?
C18 C8 C20 C30 1.7(3) . . . . ?
C18 C22 C26 C30 1.0(3) . . . . ?
C18 C22 C26 C52 177.9(2) . . . . ?
C18 C22 C42 C54 -52.0(3) . . . . ?
C18 C22 C42 C39 127.7(3) . . . . ?
C20 C8 C18 C22 -0.1(3) . . . . ?
O10 C38 C5 C53 0.000(1) . . . . ?
O10 C38 C5 C63 180.000(1) . . . . ?
C22 C26 C30 C20 0.6(3) . . . . ?
C22 C26 C52 C41 -62.0(4) . . . . ?
C22 C26 C52 C11 117.7(3) . . . . ?
C22 C42 C54 C37 -177.0(3) . . . . ?
C22 C42 C39 C25 177.8(3) . . . . ?
C24 C34 C36 C32 -0.1(3) . . . . ?
C24 C34 C36 C58 -175.7(2) . . . . ?
C24 C34 C40 C48 -130.3(3) . . . . ?
C24 C34 C40 C68 49.5(3) . . . . ?
C26 C22 C42 C54 125.6(3) . . . . ?
C26 C22 C42 C39 -54.8(3) . . . . ?
C26 C52 C41 C17 177.3(3) . . . . ?
C26 C52 C11 C13 -177.5(3) . . . . ?
C28 C12 C14 C6 -0.4(2) . . . . ?
C28 C12 C14 C24 176.06(16) . . . . ?
C28 C12 C32 C36 -175.70(18) . . . . ?
C28 C20 C30 C26 172.97(17) . . . . ?
C30 C20 C28 C12 130.27(19) . . . . ?
C30 C20 C28 C16 -119.4(2) . . . . ?
C30 C26 C52 C41 114.9(3) . . . . ?
C30 C26 C52 C11 -65.3(4) . . . . ?
C32 C12 C14 C6 -177.36(17) . . . . ?
C32 C12 C14 C24 -0.9(3) . . . . ?
C32 C12 C28 C16 120.8(2) . . . . ?
C32 C12 C28 C20 -128.9(2) . . . . ?
C32 C36 C58 C66 54.9(3) . . . . ?
C32 C36 C58 C3 -123.2(3) . . . . ?
C34 C36 C58 C66 -129.5(3) . . . . ?
C34 C36 C58 C3 52.4(4) . . . . ?
C34 C40 C48 C46 178.3(3) . . . . ?
C34 C40 C68 C43 -179.8(3) . . . . ?
C36 C34 C40 C48 48.9(3) . . . . ?
C36 C34 C40 C68 -131.3(3) . . . . ?
C36 C58 C66 C62 -177.8(3) . . . . ?
C36 C58 C3 C45 176.4(3) . . . . ?
O9 C23 C49 C55 -178.1(4) 7_565 . . . ?
O9 C23 C49 C55 178.1(4) . . . 7_565 ?
O9 C23 C49 C55 0.4(7) . . . . ?
O9 C23 C49 C55 -0.4(7) 7_565 . . 7_565 ?
C38 C5 C53 C59 180.000(1) . . . . ?
C38 C5 C63 C65 180.000(1) . . . . ?
C40 C34 C36 C32 -179.3(2) . . . . ?
C40 C34 C36 C58 5.1(3) . . . . ?
C40 C68 C43 C9 0.9(6) . . . . ?
C42 C22 C26 C30 -176.5(2) . . . . ?
C42 C22 C26 C52 0.4(3) . . . . ?
C42 C54 C37 C47 -2.0(5) . . . . ?
C42 C39 C25 C47 0.5(6) . . . . ?
C44 O4 C1 C16 90.65(18) . . . . ?
C44 O4 C1 C16 -90.66(18) . . . 7_565 ?
C46 C9 C21 O12 8.0(6) . . . . ?
C46 C9 C21 O5 -172.5(4) . . . . ?
C46 C9 C43 C68 -0.2(6) . . . . ?
C48 C40 C68 C43 -0.1(5) . . . . ?
C48 C46 C9 C21 175.2(3) . . . . ?
C48 C46 C9 C43 -1.3(5) . . . . ?
C50 C62 C66 C58 1.6(5) . . . . ?
C50 C45 C3 C58 1.0(6) . . . . ?
C52 C26 C30 C20 -176.4(2) . . . . ?
C52 C11 C13 C35 0.4(6) . . . . ?
C54 C42 C39 C25 -2.5(5) . . . . ?
C54 C37 C47 C25 -0.1(5) . . . . ?
C54 C37 C47 C51 179.7(3) . . . . ?
C56 C50 C62 C66 176.5(3) . . . . ?
C56 C50 C45 C3 -177.7(3) . . . . ?
C60 O6 C38 O10 0.000(1) . . . . ?
C60 O6 C38 C5 180.000(0) . . . . ?
C62 C50 C56 O8 8.8(4) . . . . ?
C62 C50 C56 O2 -171.5(3) . . . . ?
C62 C50 C45 C3 1.1(5) . . . . ?
C64 O1 C4 C10 89.33(17) . . . . ?
C64 O1 C4 C10 -89.33(17) . . . 7_565 ?
C66 C58 C3 C45 -1.7(5) . . . . ?
C68 C40 C48 C46 -1.5(4) . . . . ?
C17 C35 C19 O14 1.2(5) . . . . ?
C17 C35 C19 O11 -177.5(4) . . . . ?
C17 C35 C13 C11 -3.1(6) . . . . ?
C35 C17 C41 C52 -0.1(5) . . . . ?
C9 C46 C48 C40 2.2(5) . . . . ?
C37 C47 C25 C39 0.8(6) . . . . ?
C37 C47 C51 O7 -1.4(6) . . . . ?
C37 C47 C51 O3 176.7(4) . . . . ?
C19 C35 C13 C11 176.8(4) . . . . ?
C39 C42 C54 C37 3.3(4) . . . . ?
C5 C53 C59 C2 0.000(1) . . . . ?
C5 C63 C65 C2 0.000(1) . . . . ?
C41 C52 C11 C13 2.3(5) . . . . ?
C41 C17 C35 C19 -177.0(3) . . . . ?
C41 C17 C35 C13 2.9(6) . . . . ?
C21 C9 C43 C68 -176.7(4) . . . . ?
C43 C9 C21 O12 -175.6(4) . . . . ?
C43 C9 C21 O5 4.0(6) . . . . ?
C11 C52 C41 C17 -2.5(5) . . . . ?
C45 C50 C56 O8 -172.5(3) . . . . ?
C45 C50 C56 O2 7.3(5) . . . . ?
C45 C50 C62 C66 -2.3(5) . . . . ?
C23 C49 C55 C57 178.3(4) . . . . ?
C3 C58 C66 C62 0.4(5) . . . . ?
C49 C55 C57 C7 -0.3(8) . . . . ?
C25 C47 C51 O7 178.4(4) . . . . ?
C25 C47 C51 O3 -3.5(6) . . . . ?
C51 C47 C25 C39 -178.9(4) . . . . ?
C13 C35 C19 O14 -178.8(4) . . . . ?
C13 C35 C19 O11 2.5(6) . . . . ?
C53 C5 C63 C65 0.000(1) . . . . ?
C53 C59 C2 C65 0.000(1) . . . . ?
C27 C61 C31 C15 -3.2(12) . . . . ?
C55 C49 C55 C57 0.7(8) 7_565 . . . ?
C57 C7 C57 C55 -0.2(10) 7_565 . . . ?
C29 C27 C61 C31 174.9(7) . . . . ?
C59 C2 C65 C63 0.000(1) . . . . ?
C61 C27 C29 O13 -179.5(6) 7_565 . . . ?
C61 C27 C29 O13 5.7(9) . . . . ?
C61 C27 C29 O13 179.5(6) . . . 7_565 ?
C61 C27 C29 O13 -5.7(9) 7_565 . . 7_565 ?
C61 C27 C61 C31 0.0(12) 7_565 . . . ?
C31 C15 C31 C61 6.5(15) 7_565 . . . ?
C63 C5 C53 C59 0.000(1) . . . . ?
C33 O9 C23 O9 5.0(8) . . . 7_565 ?
C33 O9 C23 C49 -173.4(5) . . . . ?
C67 O13 C29 C27 174.9(6) . . . . ?
C67 O13 C29 O13 1.3(10) . . . 7_565 ?
